data_7130433
loop_
_publ_author_name
'Singh, Ravi Prakash'
'Tripathi, Krishna N.'
'Singh, Shashank'
'Akhtar, Naved'
'Manna, Kuntal'

_publ_section_title
;
 Visible-Light-Driven Site-selective Alkylation of Benzo Core of Coumarins
;
_journal_name_full 'Chemical Communications'
_journal_paper_doi 10.1039/D2CC03073J
_journal_year 2022
_chemical_formula_moiety 'C16 H16 F N O2'
_chemical_formula_sum 'C16 H16 F N O2'
_chemical_formula_weight 273.30
_space_group_crystal_system orthorhombic
_space_group_IT_number 61
_space_group_name_Hall '-P 2ac 2ab'
_space_group_name_H-M_alt 'P b c a'
_atom_sites_solution_hydrogens geom
_audit_block_doi 10.5517/ccdc.csd.cc24ty86
_audit_creation_method SHELXL-2014/7
_audit_update_record
;
2020-03-18 deposited with the CCDC.	2022-07-28 downloaded from the CCDC.
;
_cell_angle_alpha 90
_cell_angle_beta 90
_cell_angle_gamma 90
_cell_formula_units_Z 8
_cell_length_a 13.0253(3)
_cell_length_b 10.4167(3)
_cell_length_c 21.3841(5)
_cell_measurement_reflns_used 9887
_cell_measurement_temperature 296(2)
_cell_measurement_theta_max 28.07
_cell_measurement_theta_min 2.73
_cell_volume 2901.41(13)
_computing_cell_refinement 'Bruker SAINT'
_computing_data_collection 'Bruker APEX2'
_computing_data_reduction 'Bruker SAINT'
_computing_molecular_graphics 'Bruker SHELXTL'
_computing_publication_material 'Bruker SHELXTL'
_computing_structure_refinement 'SHELXL-2014 (Sheldrick 2014)'
_computing_structure_solution 'SHELXS-97 (Sheldrick 2008)'
_diffrn_ambient_temperature 296(2)
_diffrn_measured_fraction_theta_full 0.994
_diffrn_measured_fraction_theta_max 0.994
_diffrn_measurement_device_type 'Bruker APEX-II CCD'
_diffrn_measurement_method '\f and \w scans'
_diffrn_radiation_type MoK\a
_diffrn_radiation_wavelength 0.71073
_diffrn_reflns_av_R_equivalents 0.0532
_diffrn_reflns_av_unetI/netI 0.0140
_diffrn_reflns_Laue_measured_fraction_full 0.994
_diffrn_reflns_Laue_measured_fraction_max 0.994
_diffrn_reflns_limit_h_max 17
_diffrn_reflns_limit_h_min -17
_diffrn_reflns_limit_k_max 13
_diffrn_reflns_limit_k_min -13
_diffrn_reflns_limit_l_max 28
_diffrn_reflns_limit_l_min -28
_diffrn_reflns_number 104306
_diffrn_reflns_point_group_measured_fraction_full 0.994
_diffrn_reflns_point_group_measured_fraction_max 0.994
_diffrn_reflns_theta_full 25.242
_diffrn_reflns_theta_max 28.301
_diffrn_reflns_theta_min 3.147
_exptl_absorpt_coefficient_mu 0.091
_exptl_absorpt_correction_type none
_exptl_crystal_colour white
_exptl_crystal_density_diffrn 1.251
_exptl_crystal_description block
_exptl_crystal_F_000 1152.0
_exptl_crystal_size_max 0.25
_exptl_crystal_size_mid 0.18
_exptl_crystal_size_min 0.16
_exptl_transmission_factor_max 0.986
_exptl_transmission_factor_min 0.981
_refine_diff_density_max 0.205
_refine_diff_density_min -0.154
_refine_diff_density_rms 0.030
_refine_ls_extinction_method none
_refine_ls_goodness_of_fit_ref 1.101
_refine_ls_hydrogen_treatment constr
_refine_ls_matrix_type full
_refine_ls_number_parameters 185
_refine_ls_number_reflns 3591
_refine_ls_number_restraints 0
_refine_ls_restrained_S_all 1.101
_refine_ls_R_factor_all 0.0565
_refine_ls_R_factor_gt 0.0422
_refine_ls_shift/su_max 0.001
_refine_ls_shift/su_mean 0.000
_refine_ls_structure_factor_coef Fsqd
_refine_ls_weighting_details 'w=1/[\s^2^(Fo^2^)+(0.1000P)^2^+0.3052P] where P=(Fo^2^+2Fc^2^)/3'
_refine_ls_weighting_scheme calc
_refine_ls_wR_factor_gt 0.1408
_refine_ls_wR_factor_ref 0.1683
_reflns_Friedel_coverage 0.000
_reflns_number_gt 2805
_reflns_number_total 3610
_reflns_threshold_expression 'I > 2\s(I)'
_cod_data_source_file d2cc03073j2.cif
_cod_data_source_block KRISHNA31_0ma_a
_cod_database_code 7130433
_shelx_shelxl_version_number 2014/7
_shelx_space_group_comment
;
The symmetry employed for this shelxl refinement is uniquely defined
by the following loop, which should always be used as a source of
symmetry information in preference to the above space-group names.
They are only intended as comments.
;

loop_
_space_group_symop_operation_xyz
'x, y, z'
'-x+1/2, -y, z+1/2'
'-x, y+1/2, -z+1/2'
'x+1/2, -y+1/2, -z'
'-x, -y, -z'
'x-1/2, y, -z-1/2'
'x, -y-1/2, z-1/2'
'-x-1/2, y-1/2, z'

loop_
_atom_site_label
_atom_site_type_symbol
_atom_site_fract_x
_atom_site_fract_y
_atom_site_fract_z
_atom_site_U_iso_or_equiv
_atom_site_adp_type
_atom_site_occupancy
_atom_site_site_symmetry_order
_atom_site_calc_flag
_atom_site_refinement_flags_posn
_atom_site_refinement_flags_adp
_atom_site_refinement_flags_occupancy
_atom_site_disorder_assembly
_atom_site_disorder_group
O2 O 0.70962(7) 0.50713(9) 0.62455(4) 0.0522(3) Uani 1 1 d . . . . .
F1 F 0.30587(7) 0.37573(10) 0.63547(5) 0.0760(3) Uani 1 1 d . . . . .
O1 O 0.83864(8) 0.62420(13) 0.58947(6) 0.0701(3) Uani 1 1 d . . . . .
C9 C 0.60680(9) 0.47743(11) 0.62510(5) 0.0426(3) Uani 1 1 d . . . . .
C8 C 0.53498(9) 0.54685(11) 0.59049(5) 0.0405(3) Uani 1 1 d . . . . .
C14 C 0.57009(9) 0.65457(11) 0.55338(5) 0.0409(3) Uani 1 1 d . . . . .
C12 C 0.67253(9) 0.67959(12) 0.55357(5) 0.0457(3) Uani 1 1 d . . . . .
C10 C 0.57843(11) 0.37550(12) 0.66323(6) 0.0481(3) Uani 1 1 d . . . . .
H10 H 0.6288 0.3319 0.6856 0.058 Uiso 1 1 calc R U . . .
C7 C 0.43236(9) 0.50840(12) 0.59533(6) 0.0464(3) Uani 1 1 d . . . . .
H7 H 0.3818 0.5515 0.5729 0.056 Uiso 1 1 calc R U . . .
N1 N 0.74242(11) 0.87415(14) 0.49260(7) 0.0746(4) Uani 1 1 d . . . . .
C5 C 0.47733(11) 0.33714(11) 0.66880(6) 0.0482(3) Uani 1 1 d . . . . .
C15 C 0.49574(10) 0.73851(12) 0.51894(6) 0.0486(3) Uani 1 1 d . . . . .
H15A H 0.4398 0.6865 0.5030 0.058 Uiso 1 1 calc R U . . .
H15B H 0.5301 0.7779 0.4836 0.058 Uiso 1 1 calc R U . . .
C11 C 0.74773(10) 0.60516(13) 0.58872(6) 0.0499(3) Uani 1 1 d . . . . .
C6 C 0.40660(10) 0.40739(13) 0.63302(6) 0.0500(3) Uani 1 1 d . . . . .
C13 C 0.71286(10) 0.78689(14) 0.51928(7) 0.0544(3) Uani 1 1 d . . . . .
C4 C 0.44425(14) 0.22705(14) 0.71175(7) 0.0626(4) Uani 1 1 d . . . . .
C16 C 0.45284(15) 0.84281(17) 0.56140(9) 0.0755(5) Uani 1 1 d . . . . .
H16A H 0.4189 0.8039 0.5964 0.113 Uiso 1 1 calc R U . . .
H16B H 0.4047 0.8942 0.5384 0.113 Uiso 1 1 calc R U . . .
H16C H 0.5079 0.8961 0.5761 0.113 Uiso 1 1 calc R U . . .
C1 C 0.53739(18) 0.1702(2) 0.74599(9) 0.0882(6) Uani 1 1 d . . . . .
H1A H 0.5153 0.1012 0.7725 0.132 Uiso 1 1 calc R U . . .
H1B H 0.5693 0.2356 0.7709 0.132 Uiso 1 1 calc R U . . .
H1C H 0.5858 0.1383 0.7159 0.132 Uiso 1 1 calc R U . . .
C3 C 0.37012(19) 0.2784(2) 0.76147(9) 0.0900(6) Uani 1 1 d . . . . .
H3A H 0.3109 0.3146 0.7414 0.135 Uiso 1 1 calc R U . . .
H3B H 0.4039 0.3433 0.7858 0.135 Uiso 1 1 calc R U . . .
H3C H 0.3492 0.2094 0.7884 0.135 Uiso 1 1 calc R U . . .
C2 C 0.3952(2) 0.12073(18) 0.67258(11) 0.1023(8) Uani 1 1 d . . . . .
H2A H 0.3332 0.1522 0.6538 0.153 Uiso 1 1 calc R U . . .
H2B H 0.3795 0.0488 0.6989 0.153 Uiso 1 1 calc R U . . .
H2C H 0.4421 0.0944 0.6404 0.153 Uiso 1 1 calc R U . . .

loop_
_atom_site_aniso_label
_atom_site_aniso_U_11
_atom_site_aniso_U_22
_atom_site_aniso_U_33
_atom_site_aniso_U_23
_atom_site_aniso_U_13
_atom_site_aniso_U_12
O2 0.0424(5) 0.0595(6) 0.0548(5) 0.0077(4) -0.0037(4) 0.0038(4)
F1 0.0531(5) 0.0775(6) 0.0975(7) 0.0248(5) -0.0034(4) -0.0183(4)
O1 0.0427(5) 0.0842(8) 0.0833(7) 0.0054(6) -0.0062(5) -0.0074(5)
C9 0.0433(6) 0.0446(6) 0.0398(5) -0.0008(4) 0.0005(4) 0.0040(4)
C8 0.0431(6) 0.0397(5) 0.0386(5) -0.0007(4) -0.0009(4) 0.0012(4)
C14 0.0444(6) 0.0404(5) 0.0379(5) -0.0017(4) 0.0008(4) 0.0001(4)
C12 0.0461(6) 0.0462(6) 0.0448(6) -0.0009(5) 0.0032(5) -0.0025(5)
C10 0.0563(7) 0.0454(6) 0.0427(6) 0.0033(5) 0.0000(5) 0.0086(5)
C7 0.0436(6) 0.0452(6) 0.0504(6) 0.0045(5) -0.0045(5) -0.0012(5)
N1 0.0647(8) 0.0721(9) 0.0870(9) 0.0178(7) 0.0154(7) -0.0111(6)
C5 0.0612(7) 0.0403(6) 0.0430(6) 0.0009(4) 0.0066(5) 0.0008(5)
C15 0.0507(6) 0.0469(6) 0.0482(6) 0.0083(5) -0.0025(5) 0.0007(5)
C11 0.0441(6) 0.0556(7) 0.0501(6) -0.0022(5) 0.0002(5) -0.0017(5)
C6 0.0480(7) 0.0477(7) 0.0542(7) 0.0027(5) 0.0016(5) -0.0057(5)
C13 0.0485(7) 0.0570(8) 0.0578(7) 0.0023(6) 0.0082(5) -0.0051(6)
C4 0.0814(10) 0.0501(7) 0.0563(8) 0.0115(6) 0.0123(7) -0.0028(7)
C16 0.0845(12) 0.0614(9) 0.0805(11) -0.0049(8) -0.0075(9) 0.0246(8)
C1 0.1038(15) 0.0802(11) 0.0806(11) 0.0420(10) 0.0100(10) 0.0092(10)
C3 0.1021(14) 0.0910(13) 0.0767(11) 0.0218(10) 0.0376(10) 0.0058(11)
C2 0.153(2) 0.0536(9) 0.0998(15) 0.0098(10) -0.0005(14) -0.0321(11)

loop_
_atom_type_symbol
_atom_type_description
_atom_type_scat_dispersion_real
_atom_type_scat_dispersion_imag
_atom_type_scat_source
C C 0.0033 0.0016 'International Tables Vol C Tables 4.2.6.8 and 6.1.1.4'
H H 0.0000 0.0000 'International Tables Vol C Tables 4.2.6.8 and 6.1.1.4'
F F 0.0171 0.0103 'International Tables Vol C Tables 4.2.6.8 and 6.1.1.4'
N N 0.0061 0.0033 'International Tables Vol C Tables 4.2.6.8 and 6.1.1.4'
O O 0.0106 0.0060 'International Tables Vol C Tables 4.2.6.8 and 6.1.1.4'

loop_
_geom_angle_atom_site_label_1
_geom_angle_atom_site_label_2
_geom_angle_atom_site_label_3
_geom_angle
_geom_angle_site_symmetry_1
_geom_angle_site_symmetry_3
_geom_angle_publ_flag
C11 O2 C9 121.71(10) . . ?
O2 C9 C10 115.87(10) . . ?
O2 C9 C8 122.16(11) . . ?
C10 C9 C8 121.96(12) . . ?
C9 C8 C7 116.94(11) . . ?
C9 C8 C14 118.72(11) . . ?
C7 C8 C14 124.32(10) . . ?
C12 C14 C8 117.18(10) . . ?
C12 C14 C15 121.60(11) . . ?
C8 C14 C15 121.15(11) . . ?
C14 C12 C13 120.44(11) . . ?
C14 C12 C11 123.98(11) . . ?
C13 C12 C11 115.55(11) . . ?
C5 C10 C9 121.70(11) . . ?
C5 C10 H10 119.1 . . ?
C9 C10 H10 119.1 . . ?
C6 C7 C8 119.89(11) . . ?
C6 C7 H7 120.1 . . ?
C8 C7 H7 120.1 . . ?
C10 C5 C6 115.34(11) . . ?
C10 C5 C4 122.46(12) . . ?
C6 C5 C4 122.19(13) . . ?
C14 C15 C16 111.14(11) . . ?
C14 C15 H15A 109.4 . . ?
C16 C15 H15A 109.4 . . ?
C14 C15 H15B 109.4 . . ?
C16 C15 H15B 109.4 . . ?
H15A C15 H15B 108.0 . . ?
O1 C11 O2 118.23(12) . . ?
O1 C11 C12 125.56(13) . . ?
O2 C11 C12 116.19(11) . . ?
F1 C6 C7 116.62(12) . . ?
F1 C6 C5 119.21(12) . . ?
C7 C6 C5 124.16(12) . . ?
N1 C13 C12 177.97(15) . . ?
C2 C4 C5 109.37(13) . . ?
C2 C4 C3 111.68(18) . . ?
C5 C4 C3 109.40(13) . . ?
C2 C4 C1 108.19(17) . . ?
C5 C4 C1 110.63(14) . . ?
C3 C4 C1 107.54(15) . . ?
C15 C16 H16A 109.5 . . ?
C15 C16 H16B 109.5 . . ?
H16A C16 H16B 109.5 . . ?
C15 C16 H16C 109.5 . . ?
H16A C16 H16C 109.5 . . ?
H16B C16 H16C 109.5 . . ?
C4 C1 H1A 109.5 . . ?
C4 C1 H1B 109.5 . . ?
H1A C1 H1B 109.5 . . ?
C4 C1 H1C 109.5 . . ?
H1A C1 H1C 109.5 . . ?
H1B C1 H1C 109.5 . . ?
C4 C3 H3A 109.5 . . ?
C4 C3 H3B 109.5 . . ?
H3A C3 H3B 109.5 . . ?
C4 C3 H3C 109.5 . . ?
H3A C3 H3C 109.5 . . ?
H3B C3 H3C 109.5 . . ?
C4 C2 H2A 109.5 . . ?
C4 C2 H2B 109.5 . . ?
H2A C2 H2B 109.5 . . ?
C4 C2 H2C 109.5 . . ?
H2A C2 H2C 109.5 . . ?
H2B C2 H2C 109.5 . . ?

loop_
_geom_bond_atom_site_label_1
_geom_bond_atom_site_label_2
_geom_bond_distance
_geom_bond_site_symmetry_2
_geom_bond_publ_flag
O2 C11 1.3698(16) . ?
O2 C9 1.3746(15) . ?
F1 C6 1.3539(16) . ?
O1 C11 1.2006(16) . ?
C9 C10 1.3889(17) . ?
C9 C8 1.3949(16) . ?
C8 C7 1.3991(16) . ?
C8 C14 1.4485(16) . ?
C14 C12 1.3595(16) . ?
C14 C15 1.4982(16) . ?
C12 C13 1.4362(18) . ?
C12 C11 1.4580(18) . ?
C10 C5 1.3813(19) . ?
C10 H10 0.9300 . ?
C7 C6 1.3673(17) . ?
C7 H7 0.9300 . ?
N1 C13 1.1402(18) . ?
C5 C6 1.4035(19) . ?
C5 C4 1.5310(18) . ?
C15 C16 1.522(2) . ?
C15 H15A 0.9700 . ?
C15 H15B 0.9700 . ?
C4 C2 1.528(3) . ?
C4 C3 1.532(2) . ?
C4 C1 1.536(3) . ?
C16 H16A 0.9600 . ?
C16 H16B 0.9600 . ?
C16 H16C 0.9600 . ?
C1 H1A 0.9600 . ?
C1 H1B 0.9600 . ?
C1 H1C 0.9600 . ?
C3 H3A 0.9600 . ?
C3 H3B 0.9600 . ?
C3 H3C 0.9600 . ?
C2 H2A 0.9600 . ?
C2 H2B 0.9600 . ?
C2 H2C 0.9600 . ?
